data_7207152
loop_
_publ_author_name
'Shen, Qian Jin'
'Wei, Hong Qing'
'Zou, Wen Sheng'
'Sun, Hao Ling'
'Jin, Wei Jun'

_publ_section_title
;
 Cocrystals assembled by pyrene and 1,2- or 1,4-diiodotetrafluorobenzenes
 and their phosphorescent behaviors modulated by local molecular
 environment
;
_journal_issue 3
_journal_name_full CrystEngComm
_journal_page_first 1010
_journal_paper_doi 10.1039/c1ce06069d
_journal_volume 14
_journal_year 2012
_chemical_formula_moiety 'C10 H4 O8, 2(C6 H6 N O2)'
_chemical_formula_sum 'C22 H16 N2 O12'
_chemical_formula_weight 500.37
_chemical_name_common
;
bis(Nicotinium) 2,5-dihydrogenpyromellitate
;
_chemical_name_systematic
;
bis(3-Carboxypyridinium) 2,5-dicarboxybenzene-1,4-dicarboxylate
;
_space_group_IT_number 2
_symmetry_cell_setting triclinic
_symmetry_space_group_name_Hall '-P 1'
_symmetry_space_group_name_H-M 'P -1'
_atom_sites_solution_hydrogens geom
_atom_sites_solution_primary direct
_atom_sites_solution_secondary difmap
_audit_creation_method SHELXL-97
_cell_angle_alpha 72.392(2)
_cell_angle_beta 87.792(2)
_cell_angle_gamma 76.164(2)
_cell_formula_units_Z 1
_cell_length_a 7.2785(2)
_cell_length_b 7.3763(2)
_cell_length_c 10.0274(2)
_cell_measurement_reflns_used 26638
_cell_measurement_temperature 298(2)
_cell_measurement_theta_max 32.8177
_cell_measurement_theta_min 2.8616
_cell_volume 497.91(2)
_computing_cell_refinement 'CrysAlisPro (Oxford Diffraction Ltd., 2010)'
_computing_data_collection 'CrysAlisPro (Oxford Diffraction Ltd., 2010)'
_computing_data_reduction 'CrysAlisPro (Oxford Diffraction Ltd., 2010)'
_computing_molecular_graphics 'Ortep-3 for Windows (Farrugia, 1997)'
_computing_publication_material 'WinGX publication routines (Farrugia, 1999)'
_computing_structure_refinement 'SHELXL-97 (Sheldrick, 1997)'
_computing_structure_solution 'SHELXS-86 (Sheldrick, 1986)'
_diffrn_ambient_temperature 298(2)
_diffrn_detector_area_resol_mean 10.4186
_diffrn_measured_fraction_theta_full 0.990
_diffrn_measured_fraction_theta_max 0.962
_diffrn_measurement_device_type 'Xcalibur, Atlas, Gemini ultra'
_diffrn_measurement_method '\w scans'
_diffrn_radiation_monochromator graphite
_diffrn_radiation_source 'fine-focus sealed tube'
_diffrn_radiation_type MoK\a
_diffrn_radiation_wavelength 0.71073
_diffrn_reflns_av_R_equivalents 0.0404
_diffrn_reflns_av_sigmaI/netI 0.0164
_diffrn_reflns_limit_h_max 11
_diffrn_reflns_limit_h_min -10
_diffrn_reflns_limit_k_max 11
_diffrn_reflns_limit_k_min -11
_diffrn_reflns_limit_l_max 15
_diffrn_reflns_limit_l_min -15
_diffrn_reflns_number 47739
_diffrn_reflns_theta_full 32.38
_diffrn_reflns_theta_max 32.88
_diffrn_reflns_theta_min 2.88
_exptl_absorpt_coefficient_mu 0.139
_exptl_absorpt_correction_T_max 1.00000
_exptl_absorpt_correction_T_min 0.27212
_exptl_absorpt_correction_type multi-scan
_exptl_absorpt_process_details
;
CrysAlisPro, Oxford Diffraction Ltd.,
Version 1.171.33.36 (release 16-03-2009 CrysAlis171 .NET)
(compiled Mar 16 2009,17:39:00)
Empirical absorption correction using spherical harmonics,
implemented in SCALE3 ABSPACK scaling algorithm.
;
_exptl_crystal_colour colorless
_exptl_crystal_density_diffrn 1.669
_exptl_crystal_density_method 'not measured'
_exptl_crystal_description prism
_exptl_crystal_F_000 258
_exptl_crystal_size_max 0.42
_exptl_crystal_size_mid 0.40
_exptl_crystal_size_min 0.35
_refine_diff_density_max 0.467
_refine_diff_density_min -0.344
_refine_diff_density_rms 0.064
_refine_ls_extinction_method none
_refine_ls_goodness_of_fit_ref 1.063
_refine_ls_hydrogen_treatment mixed
_refine_ls_matrix_type full
_refine_ls_number_parameters 168
_refine_ls_number_reflns 3582
_refine_ls_number_restraints 0
_refine_ls_restrained_S_all 1.063
_refine_ls_R_factor_all 0.0421
_refine_ls_R_factor_gt 0.0360
_refine_ls_shift/su_max 0.000
_refine_ls_shift/su_mean 0.000
_refine_ls_structure_factor_coef Fsqd
_refine_ls_weighting_details 'calc w=1/[\s^2^(Fo^2^)+(0.0693P)^2^+0.0682P] where P=(Fo^2^+2Fc^2^)/3'
_refine_ls_weighting_scheme calc
_refine_ls_wR_factor_gt 0.1037
_refine_ls_wR_factor_ref 0.1067
_reflns_number_gt 3065
_reflns_number_total 3582
_reflns_threshold_expression >2sigma(I)
_cod_data_source_file c1ce06069d.txt
_cod_data_source_block 3b
_cod_database_code 7207152

loop_
_symmetry_equiv_pos_as_xyz
'x, y, z'
'-x, -y, -z'

loop_
_atom_site_label
_atom_site_type_symbol
_atom_site_fract_x
_atom_site_fract_y
_atom_site_fract_z
_atom_site_U_iso_or_equiv
_atom_site_adp_type
_atom_site_occupancy
_atom_site_symmetry_multiplicity
_atom_site_calc_flag
_atom_site_refinement_flags
C1 C 0.59182(10) 0.30981(10) 0.49373(8) 0.01169(14) Uani 1 1 d .
C2 C 0.47693(10) 0.44397(11) 0.37877(8) 0.01209(14) Uani 1 1 d .
C3 C 0.39112(11) 0.62930(11) 0.38960(8) 0.01298(14) Uani 1 1 d .
H3 H 0.3172 0.7187 0.3134 0.016 Uiso 1 1 calc R
C4 C 0.70590(11) 0.10377(11) 0.50538(8) 0.01359(14) Uani 1 1 d .
C5 C 0.42520(11) 0.41593(12) 0.24150(8) 0.01496(15) Uani 1 1 d .
C6 C 0.92057(11) 0.73914(11) 0.25358(8) 0.01381(14) Uani 1 1 d .
H6 H 0.9805 0.6895 0.3418 0.017 Uiso 1 1 calc R
C7 C 0.87822(10) 0.61476(10) 0.18657(8) 0.01212(14) Uani 1 1 d .
C8 C 0.78453(12) 0.69309(12) 0.05596(9) 0.01524(15) Uani 1 1 d .
H8 H 0.7533 0.6108 0.0109 0.018 Uiso 1 1 calc R
C9 C 0.73786(12) 0.89467(12) -0.00683(9) 0.01719(16) Uani 1 1 d .
H9 H 0.6759 0.9485 -0.0943 0.021 Uiso 1 1 calc R
C10 C 0.78471(12) 1.01361(12) 0.06254(9) 0.01632(16) Uani 1 1 d .
H10 H 0.7550 1.1488 0.0221 0.020 Uiso 1 1 calc R
C11 C 0.93798(11) 0.39720(11) 0.24868(8) 0.01352(15) Uani 1 1 d .
N1 N 0.87351(10) 0.93291(10) 0.18888(7) 0.01523(14) Uani 1 1 d .
H1 H 0.9018 1.0093 0.2306 0.018 Uiso 1 1 calc R
O1 O 0.82691(9) 0.02358(9) 0.60491(7) 0.01928(14) Uani 1 1 d .
O2 O 0.67850(10) 0.01881(9) 0.41911(7) 0.01985(14) Uani 1 1 d .
O4 O 0.46387(10) 0.24020(10) 0.22888(7) 0.02000(14) Uani 1 1 d .
H4 H 0.546(3) 0.142(3) 0.3161(18) 0.050(5) Uiso 1 1 d .
O3 O 0.34122(11) 0.55694(10) 0.14806(7) 0.02458(16) Uani 1 1 d .
O5 O 1.03846(9) 0.33441(9) 0.36485(7) 0.01779(13) Uani 1 1 d .
H5 H 1.0863 0.2169 0.3818 0.027 Uiso 1 1 calc R
O6 O 0.89267(11) 0.29293(9) 0.18781(8) 0.02485(16) Uani 1 1 d .

loop_
_atom_site_aniso_label
_atom_site_aniso_U_11
_atom_site_aniso_U_22
_atom_site_aniso_U_33
_atom_site_aniso_U_23
_atom_site_aniso_U_13
_atom_site_aniso_U_12
C1 0.0131(3) 0.0084(3) 0.0128(3) -0.0030(2) -0.0010(2) -0.0012(2)
C2 0.0140(3) 0.0103(3) 0.0119(3) -0.0039(2) -0.0013(2) -0.0019(2)
C3 0.0145(3) 0.0102(3) 0.0132(3) -0.0033(2) -0.0026(2) -0.0008(2)
C4 0.0160(3) 0.0091(3) 0.0142(3) -0.0027(2) 0.0010(3) -0.0014(2)
C5 0.0167(3) 0.0150(3) 0.0139(3) -0.0066(3) -0.0025(3) -0.0019(3)
C6 0.0170(3) 0.0102(3) 0.0147(3) -0.0048(3) -0.0019(3) -0.0022(2)
C7 0.0141(3) 0.0082(3) 0.0142(3) -0.0040(2) -0.0017(2) -0.0018(2)
C8 0.0189(3) 0.0113(3) 0.0164(4) -0.0052(3) -0.0036(3) -0.0032(3)
C9 0.0218(4) 0.0122(3) 0.0160(4) -0.0029(3) -0.0050(3) -0.0020(3)
C10 0.0205(4) 0.0093(3) 0.0179(4) -0.0033(3) -0.0012(3) -0.0018(3)
C11 0.0156(3) 0.0087(3) 0.0161(3) -0.0039(3) -0.0014(3) -0.0021(2)
N1 0.0209(3) 0.0094(3) 0.0173(3) -0.0067(2) -0.0010(2) -0.0034(2)
O1 0.0240(3) 0.0107(3) 0.0196(3) -0.0037(2) -0.0074(2) 0.0029(2)
O2 0.0269(3) 0.0135(3) 0.0184(3) -0.0082(2) -0.0035(2) 0.0017(2)
O4 0.0246(3) 0.0166(3) 0.0205(3) -0.0111(2) -0.0068(2) 0.0003(2)
O3 0.0366(4) 0.0181(3) 0.0157(3) -0.0045(2) -0.0110(3) 0.0009(3)
O5 0.0245(3) 0.0094(2) 0.0174(3) -0.0038(2) -0.0067(2) 0.0008(2)
O6 0.0372(4) 0.0096(3) 0.0285(4) -0.0058(2) -0.0146(3) -0.0044(2)

loop_
_atom_type_symbol
_atom_type_description
_atom_type_scat_dispersion_real
_atom_type_scat_dispersion_imag
_atom_type_scat_source
C C 0.0030 0.0020 'International Tables Vol C Tables 4.2.6.8 and 6.1.1.4'
H H 0.0000 0.0000 'International Tables Vol C Tables 4.2.6.8 and 6.1.1.4'
N N 0.0060 0.0030 'International Tables Vol C Tables 4.2.6.8 and 6.1.1.4'
O O 0.0110 0.0060 'International Tables Vol C Tables 4.2.6.8 and 6.1.1.4'

loop_
_geom_angle_atom_site_label_1
_geom_angle_atom_site_label_2
_geom_angle_atom_site_label_3
_geom_angle
_geom_angle_site_symmetry_1
_geom_angle_site_symmetry_2
_geom_angle_site_symmetry_3
_geom_angle_publ_flag
C4 O2 H4 110.7(9) . . . no
C5 O4 H4 109.4(12) . . . no
C11 O5 H5 109.00 . . . no
C6 N1 C10 123.44(8) . . . yes
C6 N1 H1 118.00 . . . no
C10 N1 H1 118.00 . . . no
C3 C1 C4 114.64(7) 2_666 . . no
C2 C1 C4 127.55(7) . . . no
C2 C1 C3 117.80(7) . . 2_666 no
C1 C2 C3 117.45(7) . . . no
C1 C2 C5 129.47(7) . . . no
C3 C2 C5 113.05(7) . . . no
C1 C3 C2 124.74(7) . 2_666 2_666 no
O2 C4 C1 120.88(7) . . . yes
O1 C4 O2 122.21(8) . . . yes
O1 C4 C1 116.91(7) . . . yes
O3 C5 C2 119.41(8) . . . yes
O3 C5 O4 121.19(8) . . . yes
O4 C5 C2 119.32(7) . . . yes
C2 C3 H3 118.00 . . . no
C1 C3 H3 118.00 . 2_666 2_666 no
N1 C6 C7 118.78(7) . . . yes
C6 C7 C8 119.46(7) . . . no
C6 C7 C11 121.41(7) . . . no
C8 C7 C11 119.09(7) . . . no
C7 C8 C9 119.78(8) . . . no
C8 C9 C10 119.01(8) . . . no
N1 C10 C9 119.52(8) . . . yes
O5 C11 O6 125.08(8) . . . yes
O5 C11 C7 115.74(7) . . . yes
O6 C11 C7 119.17(7) . . . yes
N1 C6 H6 121.00 . . . no
C7 C6 H6 121.00 . . . no
C7 C8 H8 120.00 . . . no
C9 C8 H8 120.00 . . . no
C8 C9 H9 120.00 . . . no
C10 C9 H9 121.00 . . . no
N1 C10 H10 120.00 . . . no
C9 C10 H10 120.00 . . . no

loop_
_geom_bond_atom_site_label_1
_geom_bond_atom_site_label_2
_geom_bond_distance
_geom_bond_site_symmetry_2
_geom_bond_publ_flag
O1 C4 1.2582(10) . yes
O2 C4 1.2577(11) . yes
O3 C5 1.2181(11) . yes
O4 C5 1.3029(12) . yes
O2 H4 1.38(2) . no
O4 H4 1.047(19) . no
O5 C11 1.2975(10) . yes
O6 C11 1.2222(11) . yes
O5 H5 0.8200 . no
N1 C10 1.3416(11) . yes
N1 C6 1.3428(11) . yes
N1 H1 0.8600 . no
C1 C3 1.3934(11) 2_666 no
C1 C2 1.4127(11) . no
C1 C4 1.5197(11) . no
C2 C5 1.5260(11) . no
C2 C3 1.3953(12) . no
C3 H3 0.9300 . no
C6 C7 1.3829(11) . no
C7 C8 1.3916(12) . no
C7 C11 1.4949(11) . no
C8 C9 1.3897(13) . no
C9 C10 1.3786(13) . no
C6 H6 0.9300 . no
C8 H8 0.9300 . no
C9 H9 0.9300 . no
C10 H10 0.9300 . no

loop_
_geom_hbond_atom_site_label_D
_geom_hbond_atom_site_label_H
_geom_hbond_atom_site_label_A
_geom_hbond_distance_DH
_geom_hbond_distance_HA
_geom_hbond_distance_DA
_geom_hbond_angle_DHA
_geom_hbond_site_symmetry_A
_geom_hbond_publ_flag
N1 H1 O1 0.8600 2.5400 3.1964(10) 134.00 2_766 no
N1 H1 O6 0.8600 1.9900 2.6892(10) 138.00 1_565 yes
N1 H1 O2 0.8600 2.4500 2.8193(10) 107.00 1_565 no
O4 H4 O2 1.047(19) 1.38(2) 2.4230(10) 171(2) . yes
O5 H5 O1 0.8200 1.7000 2.5152(10) 172.00 2_756 yes
O5 H5 O2 0.8200 2.5800 3.1760(10) 130.00 2_756 yes
C8 H8 O3 0.9300 2.5000 3.4145(12) 170.00 2_665 no
C9 H9 O4 0.9300 2.5900 3.2240(11) 126.00 2_665 no
C10 H10 O3 0.9300 2.2900 3.1698(11) 158.00 2_675 yes
C10 H10 O6 0.9300 2.5700 2.9760(12) 107.00 1_565 no

loop_
_geom_torsion_atom_site_label_1
_geom_torsion_atom_site_label_2
_geom_torsion_atom_site_label_3
_geom_torsion_atom_site_label_4
_geom_torsion
_geom_torsion_site_symmetry_1
_geom_torsion_site_symmetry_3
_geom_torsion_site_symmetry_4
_geom_torsion_publ_flag
C10 N1 C6 C7 0.91(12) . . . no
C6 N1 C10 C9 0.06(14) . . . no
C3 C1 C2 C5 -176.96(8) 2_666 . . no
C4 C1 C2 C3 -177.38(7) . . . no
C2 C1 C3 C2 -1.09(12) . 2_666 2_666 no
C4 C1 C2 C5 4.65(13) . . . no
C2 C1 C4 O1 166.43(8) . . . no
C2 C1 C4 O2 -13.87(13) . . . no
C3 C1 C4 O1 -12.01(11) 2_666 . . no
C3 C1 C4 O2 167.69(8) 2_666 . . no
C3 C1 C2 C3 1.01(11) 2_666 . . no
C4 C1 C3 C2 177.51(7) . 2_666 2_666 no
C1 C2 C5 O4 11.57(13) . . . no
C1 C2 C5 O3 -171.61(8) . . . no
C1 C2 C3 C1 -1.09(12) . . 2_666 no
C5 C2 C3 C1 177.21(7) . . 2_666 no
C3 C2 C5 O4 -166.48(8) . . . no
C3 C2 C5 O3 10.34(11) . . . no
N1 C6 C7 C11 175.96(7) . . . no
N1 C6 C7 C8 -1.47(12) . . . no
C6 C7 C8 C9 1.23(12) . . . no
C6 C7 C11 O5 -3.06(11) . . . no
C6 C7 C11 O6 177.87(8) . . . no
C8 C7 C11 O5 174.39(8) . . . no
C8 C7 C11 O6 -4.69(12) . . . no
C11 C7 C8 C9 -176.26(8) . . . no
C7 C8 C9 C10 -0.40(13) . . . no
C8 C9 C10 N1 -0.20(13) . . . no
